data_4135032
loop_
_publ_author_name
'Zhou, Xue-Quan'
'Xiao, Ming'
'Vadde, Ramu'
'Hilgendorf, Jonathan'
'Li, Xuezhao'
'Papadopoulou, Panagiota'
'Siegler, Maxime A.'
'Kros, Alexander'
'Sun, Wen'
'Bonnet, Sylvestre'

_publ_section_title
;
 The self-assembly of a cyclometalated palladium photosensitizer into
 proteins-stabilized nanorods triggered drug uptake in vitro and in vivo.
;
_journal_name_full 'Journal of the American Chemical Society'
_journal_paper_doi 10.1021/jacs.0c01369
_journal_year 2020
_chemical_formula_moiety 'C21 H17 N5 Pd, 2(B F4)'
_chemical_formula_sum 'C21 H17 B2 F8 N5 Pd'
_chemical_formula_weight 619.42
_space_group_crystal_system triclinic
_space_group_IT_number 2
_space_group_name_Hall '-P 1'
_space_group_name_H-M_alt 'P -1'
_atom_sites_solution_hydrogens geom
_atom_sites_solution_primary direct
_atom_sites_solution_secondary difmap
_audit_creation_method SHELXL-2018/3
_cell_angle_alpha 77.129(3)
_cell_angle_beta 76.604(3)
_cell_angle_gamma 83.396(3)
_cell_formula_units_Z 2
_cell_length_a 8.7303(3)
_cell_length_b 9.6154(3)
_cell_length_c 13.7013(5)
_cell_measurement_reflns_used 8079
_cell_measurement_temperature 110(2)
_cell_measurement_theta_max 27.63
_cell_measurement_theta_min 2.56
_cell_volume 1088.31(7)
_computing_cell_refinement 'CrysAlisPro 1.171.39.29c (Rigaku OD, 2017)'
_computing_data_collection 'CrysAlisPro 1.171.39.29c (Rigaku OD, 2017)'
_computing_data_reduction 'CrysAlisPro 1.171.39.29c (Rigaku OD, 2017)'
_computing_molecular_graphics 'SHELXTL v6.10 (Sheldrick, 2008)'
_computing_publication_material 'SHELXTL v6.10 (Sheldrick, 2008)'
_computing_structure_refinement 'SHELXL-2018/3 (Sheldrick, 2018)'
_computing_structure_solution 'SHELXS-2018/3 (Sheldrick, 2018)'
_diffrn_ambient_temperature 110(2)
_diffrn_measured_fraction_theta_full 1.000
_diffrn_measured_fraction_theta_max 1.000
_diffrn_measurement_device_type 'SuperNova, Dual, Cu at zero, Atlas'
_diffrn_measurement_method '\w scans'
_diffrn_radiation_monochromator mirror
_diffrn_radiation_source 'SuperNova (Mo) X-ray Source'
_diffrn_radiation_type MoK\a
_diffrn_radiation_wavelength 0.71073
_diffrn_reflns_av_R_equivalents 0.0480
_diffrn_reflns_av_unetI/netI 0.0480
_diffrn_reflns_Laue_measured_fraction_full 1.000
_diffrn_reflns_Laue_measured_fraction_max 1.000
_diffrn_reflns_limit_h_max 11
_diffrn_reflns_limit_h_min -11
_diffrn_reflns_limit_k_max 12
_diffrn_reflns_limit_k_min -12
_diffrn_reflns_limit_l_max 17
_diffrn_reflns_limit_l_min -17
_diffrn_reflns_number 19782
_diffrn_reflns_point_group_measured_fraction_full 1.000
_diffrn_reflns_point_group_measured_fraction_max 1.000
_diffrn_reflns_theta_full 25.242
_diffrn_reflns_theta_max 27.498
_diffrn_reflns_theta_min 2.178
_exptl_absorpt_coefficient_mu 0.944
_exptl_absorpt_correction_T_max 1.000
_exptl_absorpt_correction_T_min 0.859
_exptl_absorpt_correction_type gaussian
_exptl_absorpt_process_details
;
CrysAlisPro 1.171.39.29c (Rigaku Oxford Diffraction, 2017)
Numerical absorption correction based on gaussian integration over
			a multifaceted crystal model
Empirical absorption correction using spherical harmonics,
 implemented in SCALE3 ABSPACK scaling algorithm.
;
_exptl_crystal_colour 'pale yellow'
_exptl_crystal_density_diffrn 1.890
_exptl_crystal_description plate
_exptl_crystal_F_000 612
_exptl_crystal_size_max 0.13
_exptl_crystal_size_mid 0.06
_exptl_crystal_size_min 0.03
_refine_diff_density_max 0.848
_refine_diff_density_min -0.517
_refine_diff_density_rms 0.100
_refine_ls_extinction_method none
_refine_ls_goodness_of_fit_ref 1.062
_refine_ls_hydrogen_treatment constr
_refine_ls_matrix_type full
_refine_ls_number_parameters 335
_refine_ls_number_reflns 4998
_refine_ls_number_restraints 0
_refine_ls_restrained_S_all 1.062
_refine_ls_R_factor_all 0.0449
_refine_ls_R_factor_gt 0.0343
_refine_ls_shift/su_max 0.001
_refine_ls_shift/su_mean 0.000
_refine_ls_structure_factor_coef Fsqd
_refine_ls_weighting_details 'w=1/[\s^2^(Fo^2^)+(0.0246P)^2^+0.7477P] where P=(Fo^2^+2Fc^2^)/3'
_refine_ls_weighting_scheme calc
_refine_ls_wR_factor_gt 0.0666
_refine_ls_wR_factor_ref 0.0709
_reflns_Friedel_coverage 0.000
_reflns_number_gt 4289
_reflns_number_total 4998
_reflns_threshold_expression 'I > 2\s(I)'
_cod_data_source_file ja0c01369_si_005.cif
_cod_data_source_block 3_BF4_2
_cod_database_code 4135032
_shelx_shelxl_version_number 2018/3
_shelx_space_group_comment
;
The symmetry employed for this shelxl refinement is uniquely defined
by the following loop, which should always be used as a source of
symmetry information in preference to the above space-group names.
They are only intended as comments.
;
_oxdiff_exptl_absorpt_empirical_full_min 0.668
_oxdiff_exptl_absorpt_empirical_full_max 1.545
_oxdiff_exptl_absorpt_empirical_details
;
Empirical correction (ABSPACK) includes:
- Absorption correction using spherical harmonics
- Frame scaling
;

loop_
_space_group_symop_operation_xyz
'x, y, z'
'-x, -y, -z'

loop_
_atom_site_label
_atom_site_type_symbol
_atom_site_fract_x
_atom_site_fract_y
_atom_site_fract_z
_atom_site_U_iso_or_equiv
_atom_site_adp_type
_atom_site_occupancy
_atom_site_site_symmetry_order
_atom_site_calc_flag
_atom_site_refinement_flags_posn
_atom_site_refinement_flags_adp
_atom_site_refinement_flags_occupancy
_atom_site_disorder_assembly
_atom_site_disorder_group
Pd1 Pd 0.40717(2) 0.54266(2) 0.26643(2) 0.01493(7) Uani 1 1 d . . . . .
C1 C 0.1537(3) 0.7301(3) 0.3856(2) 0.0217(6) Uani 1 1 d . . . . .
H1 H 0.158602 0.798387 0.323286 0.026 Uiso 1 1 calc R U . . .
C2 C 0.0494(3) 0.7588(3) 0.4721(2) 0.0257(7) Uani 1 1 d . . . . .
H2 H -0.017024 0.844455 0.469012 0.031 Uiso 1 1 calc R U . . .
C3 C 0.0430(4) 0.6610(3) 0.5634(2) 0.0281(7) Uani 1 1 d . . . . .
H3 H -0.031347 0.676272 0.623407 0.034 Uiso 1 1 calc R U . . .
C4 C 0.1459(3) 0.5413(3) 0.5662(2) 0.0266(7) Uani 1 1 d . . . . .
H4 H 0.146230 0.475030 0.629023 0.032 Uiso 1 1 calc R U . . .
C5 C 0.2492(3) 0.5175(3) 0.4769(2) 0.0198(6) Uani 1 1 d . . . . .
C6 C 0.3680(3) 0.3969(3) 0.4739(2) 0.0214(6) Uani 1 1 d . . . . .
C7 C 0.3915(4) 0.3002(3) 0.5607(2) 0.0285(7) Uani 1 1 d . . . . .
H7 H 0.326384 0.306228 0.625789 0.034 Uiso 1 1 calc R U . . .
C8 C 0.5126(4) 0.1934(3) 0.5510(3) 0.0321(8) Uani 1 1 d . . . . .
H8 H 0.534769 0.128548 0.610201 0.038 Uiso 1 1 calc R U . . .
C9 C 0.5992(4) 0.1822(3) 0.4566(3) 0.0290(7) Uani 1 1 d . . . . .
H9 H 0.680793 0.108389 0.449781 0.035 Uiso 1 1 calc R U . . .
C10 C 0.5686(3) 0.2795(3) 0.3684(2) 0.0230(6) Uani 1 1 d . . . . .
C11 C 0.6817(3) 0.3594(3) 0.1805(2) 0.0214(6) Uani 1 1 d . . . . .
C12 C 0.8140(3) 0.3353(3) 0.1042(3) 0.0289(7) Uani 1 1 d . . . . .
H12 H 0.886603 0.255452 0.117415 0.035 Uiso 1 1 calc R U . . .
C13 C 0.8385(3) 0.4266(3) 0.0109(2) 0.0278(7) Uani 1 1 d . . . . .
H13 H 0.926248 0.408433 -0.041434 0.033 Uiso 1 1 calc R U . . .
C14 C 0.7356(3) 0.5455(3) -0.0074(2) 0.0240(6) Uani 1 1 d . . . . .
H14 H 0.750759 0.608839 -0.072380 0.029 Uiso 1 1 calc R U . . .
C15 C 0.6116(3) 0.5698(3) 0.0701(2) 0.0178(6) Uani 1 1 d . . . . .
C16 C 0.4943(3) 0.6917(3) 0.0602(2) 0.0166(6) Uani 1 1 d . . . . .
C17 C 0.5037(3) 0.7989(3) -0.0271(2) 0.0221(6) Uani 1 1 d . . . . .
H17 H 0.591622 0.798527 -0.082867 0.027 Uiso 1 1 calc R U . . .
C18 C 0.3845(4) 0.9061(3) -0.0324(2) 0.0238(6) Uani 1 1 d . . . . .
H18 H 0.392389 0.983194 -0.089929 0.029 Uiso 1 1 calc R U . . .
C19 C 0.2541(4) 0.8997(3) 0.0468(2) 0.0233(6) Uani 1 1 d . . . . .
H19 H 0.167698 0.969004 0.043019 0.028 Uiso 1 1 calc R U . . .
C20 C 0.2509(3) 0.7911(3) 0.1317(2) 0.0193(6) Uani 1 1 d . . . . .
H20 H 0.159937 0.786193 0.185812 0.023 Uiso 1 1 calc R U . . .
C21 C 0.7292(4) 0.1131(3) 0.2693(3) 0.0353(8) Uani 1 1 d . . . . .
H21A H 0.834408 0.106810 0.284451 0.053 Uiso 1 1 calc R U . . .
H21B H 0.738545 0.093605 0.200876 0.053 Uiso 1 1 calc R U . . .
H21C H 0.664453 0.042665 0.320299 0.053 Uiso 1 1 calc R U . . .
N1 N 0.2492(3) 0.6095(2) 0.38544(17) 0.0175(5) Uani 1 1 d . . . . .
N2 N 0.4578(3) 0.3888(2) 0.37913(17) 0.0181(5) Uani 1 1 d . . . . .
N3 N 0.6531(3) 0.2599(2) 0.2729(2) 0.0245(6) Uani 1 1 d . . . . .
N4 N 0.5832(2) 0.4766(2) 0.16332(17) 0.0175(5) Uani 1 1 d . . . . .
N5 N 0.3710(2) 0.6916(2) 0.14147(16) 0.0148(5) Uani 1 1 d . . . . .
B1 B 0.1669(4) 0.2359(3) 0.8286(3) 0.0218(7) Uani 1 1 d . . . . .
F1 F 0.1051(2) 0.1654(2) 0.77034(19) 0.0553(6) Uani 1 1 d . . . . .
F2 F 0.1085(2) 0.18951(19) 0.93187(14) 0.0404(5) Uani 1 1 d . . . . .
F3 F 0.1229(2) 0.38135(18) 0.80214(13) 0.0331(4) Uani 1 1 d . . . . .
F4 F 0.33016(18) 0.21529(18) 0.80545(13) 0.0275(4) Uani 1 1 d . . . . .
B2 B 0.7532(4) -0.1114(3) 0.6980(3) 0.0229(7) Uani 1 1 d . . . . .
F5 F 0.7288(2) -0.1045(2) 0.60031(13) 0.0363(4) Uani 1 1 d . . . . .
F6 F 0.9013(2) -0.0683(2) 0.69025(18) 0.0516(6) Uani 1 1 d . . . . .
F7 F 0.6398(2) -0.02184(19) 0.74721(13) 0.0362(5) Uani 1 1 d . . . . .
F8 F 0.7415(2) -0.25229(18) 0.75256(13) 0.0356(5) Uani 1 1 d . . . . .

loop_
_atom_site_aniso_label
_atom_site_aniso_U_11
_atom_site_aniso_U_22
_atom_site_aniso_U_33
_atom_site_aniso_U_23
_atom_site_aniso_U_13
_atom_site_aniso_U_12
Pd1 0.01369(11) 0.01492(11) 0.01580(11) -0.00178(8) -0.00422(8) 0.00019(7)
C1 0.0219(15) 0.0204(14) 0.0220(15) -0.0039(12) -0.0040(12) -0.0005(11)
C2 0.0231(15) 0.0298(17) 0.0247(16) -0.0085(13) -0.0041(13) 0.0002(12)
C3 0.0238(16) 0.0390(18) 0.0212(16) -0.0108(14) 0.0023(13) -0.0063(13)
C4 0.0273(16) 0.0326(17) 0.0180(15) -0.0002(13) -0.0020(13) -0.0108(13)
C5 0.0210(14) 0.0205(14) 0.0190(15) 0.0010(11) -0.0085(12) -0.0070(11)
C6 0.0239(15) 0.0210(15) 0.0217(15) 0.0017(12) -0.0113(12) -0.0097(11)
C7 0.0321(17) 0.0274(16) 0.0255(17) 0.0073(13) -0.0134(14) -0.0105(13)
C8 0.0350(18) 0.0254(16) 0.037(2) 0.0123(14) -0.0239(16) -0.0096(13)
C9 0.0255(16) 0.0189(15) 0.046(2) 0.0020(14) -0.0212(15) -0.0032(12)
C10 0.0207(15) 0.0151(14) 0.0362(18) -0.0009(12) -0.0148(13) -0.0043(11)
C11 0.0146(14) 0.0207(14) 0.0329(17) -0.0107(13) -0.0081(12) -0.0002(11)
C12 0.0182(15) 0.0259(16) 0.050(2) -0.0220(15) -0.0098(14) 0.0035(12)
C13 0.0167(15) 0.0340(17) 0.0371(19) -0.0217(15) 0.0017(13) -0.0068(12)
C14 0.0197(15) 0.0306(16) 0.0252(16) -0.0138(13) -0.0009(12) -0.0076(12)
C15 0.0140(13) 0.0221(14) 0.0188(14) -0.0075(11) -0.0025(11) -0.0031(11)
C16 0.0184(14) 0.0186(13) 0.0154(14) -0.0067(11) -0.0038(11) -0.0052(10)
C17 0.0267(16) 0.0251(15) 0.0162(14) -0.0061(12) -0.0022(12) -0.0095(12)
C18 0.0336(17) 0.0227(15) 0.0172(15) 0.0013(12) -0.0110(13) -0.0091(12)
C19 0.0314(16) 0.0179(14) 0.0237(16) -0.0033(12) -0.0142(13) 0.0005(12)
C20 0.0193(14) 0.0223(14) 0.0173(14) -0.0044(11) -0.0063(11) 0.0003(11)
C21 0.0329(18) 0.0187(15) 0.059(2) -0.0094(15) -0.0216(17) 0.0087(13)
N1 0.0161(11) 0.0217(12) 0.0145(11) -0.0018(9) -0.0040(9) -0.0021(9)
N2 0.0193(12) 0.0163(11) 0.0212(12) -0.0008(9) -0.0113(10) -0.0029(9)
N3 0.0206(13) 0.0183(12) 0.0367(15) -0.0063(11) -0.0118(11) 0.0035(10)
N4 0.0145(11) 0.0171(11) 0.0222(12) -0.0061(10) -0.0050(10) 0.0002(9)
N5 0.0154(11) 0.0150(11) 0.0147(11) -0.0025(9) -0.0050(9) -0.0018(8)
B1 0.0195(16) 0.0213(16) 0.0257(18) -0.0087(14) -0.0051(14) 0.0021(13)
F1 0.0232(10) 0.0710(15) 0.0927(18) -0.0633(14) -0.0134(11) 0.0042(10)
F2 0.0342(10) 0.0344(11) 0.0345(11) 0.0118(8) 0.0059(9) 0.0077(8)
F3 0.0428(11) 0.0262(9) 0.0227(9) 0.0013(7) -0.0039(8) 0.0101(8)
F4 0.0203(9) 0.0361(10) 0.0265(9) -0.0074(8) -0.0058(7) 0.0000(7)
B2 0.0238(17) 0.0215(17) 0.0219(17) -0.0023(13) -0.0046(14) -0.0002(13)
F5 0.0474(12) 0.0378(11) 0.0220(10) -0.0058(8) -0.0082(8) 0.0059(9)
F6 0.0330(11) 0.0408(12) 0.0863(17) -0.0082(11) -0.0262(11) -0.0061(9)
F7 0.0461(11) 0.0334(10) 0.0218(9) -0.0046(8) -0.0017(8) 0.0137(8)
F8 0.0482(12) 0.0247(9) 0.0261(10) 0.0008(8) 0.0010(9) -0.0002(8)

loop_
_atom_type_symbol
_atom_type_description
_atom_type_scat_dispersion_real
_atom_type_scat_dispersion_imag
_atom_type_scat_source
C C 0.0033 0.0016 'International Tables Vol C Tables 4.2.6.8 and 6.1.1.4'
H H 0.0000 0.0000 'International Tables Vol C Tables 4.2.6.8 and 6.1.1.4'
B B 0.0013 0.0007 'International Tables Vol C Tables 4.2.6.8 and 6.1.1.4'
F F 0.0171 0.0103 'International Tables Vol C Tables 4.2.6.8 and 6.1.1.4'
N N 0.0061 0.0033 'International Tables Vol C Tables 4.2.6.8 and 6.1.1.4'
Pd Pd -0.9988 1.0072 'International Tables Vol C Tables 4.2.6.8 and 6.1.1.4'

loop_
_geom_angle_atom_site_label_1
_geom_angle_atom_site_label_2
_geom_angle_atom_site_label_3
_geom_angle
_geom_angle_site_symmetry_1
_geom_angle_site_symmetry_3
_geom_angle_publ_flag
N2 Pd1 N4 92.97(9) . . ?
N2 Pd1 N5 174.61(9) . . ?
N4 Pd1 N5 81.67(9) . . ?
N2 Pd1 N1 81.75(9) . . ?
N4 Pd1 N1 171.70(9) . . ?
N5 Pd1 N1 103.64(9) . . ?
N1 C1 C2 123.0(3) . . ?
N1 C1 H1 118.5 . . ?
C2 C1 H1 118.5 . . ?
C1 C2 C3 118.9(3) . . ?
C1 C2 H2 120.5 . . ?
C3 C2 H2 120.5 . . ?
C4 C3 C2 119.0(3) . . ?
C4 C3 H3 120.5 . . ?
C2 C3 H3 120.5 . . ?
C3 C4 C5 119.8(3) . . ?
C3 C4 H4 120.1 . . ?
C5 C4 H4 120.1 . . ?
N1 C5 C4 121.3(3) . . ?
N1 C5 C6 115.3(2) . . ?
C4 C5 C6 123.4(3) . . ?
N2 C6 C7 121.8(3) . . ?
N2 C6 C5 115.5(2) . . ?
C7 C6 C5 122.7(3) . . ?
C6 C7 C8 118.6(3) . . ?
C6 C7 H7 120.7 . . ?
C8 C7 H7 120.7 . . ?
C9 C8 C7 119.7(3) . . ?
C9 C8 H8 120.2 . . ?
C7 C8 H8 120.2 . . ?
C8 C9 C10 120.5(3) . . ?
C8 C9 H9 119.8 . . ?
C10 C9 H9 119.8 . . ?
N2 C10 N3 121.7(3) . . ?
N2 C10 C9 119.4(3) . . ?
N3 C10 C9 118.9(3) . . ?
N4 C11 N3 121.0(2) . . ?
N4 C11 C12 119.9(3) . . ?
N3 C11 C12 119.1(3) . . ?
C13 C12 C11 120.0(3) . . ?
C13 C12 H12 120.0 . . ?
C11 C12 H12 120.0 . . ?
C12 C13 C14 120.1(3) . . ?
C12 C13 H13 119.9 . . ?
C14 C13 H13 119.9 . . ?
C15 C14 C13 118.5(3) . . ?
C15 C14 H14 120.7 . . ?
C13 C14 H14 120.7 . . ?
C14 C15 N4 121.8(3) . . ?
C14 C15 C16 123.7(3) . . ?
N4 C15 C16 114.4(2) . . ?
N5 C16 C17 121.1(2) . . ?
N5 C16 C15 115.7(2) . . ?
C17 C16 C15 123.2(2) . . ?
C18 C17 C16 119.6(3) . . ?
C18 C17 H17 120.2 . . ?
C16 C17 H17 120.2 . . ?
C19 C18 C17 119.1(3) . . ?
C19 C18 H18 120.5 . . ?
C17 C18 H18 120.5 . . ?
C18 C19 C20 118.8(3) . . ?
C18 C19 H19 120.6 . . ?
C20 C19 H19 120.6 . . ?
N5 C20 C19 122.9(3) . . ?
N5 C20 H20 118.6 . . ?
C19 C20 H20 118.6 . . ?
N3 C21 H21A 109.5 . . ?
N3 C21 H21B 109.5 . . ?
H21A C21 H21B 109.5 . . ?
N3 C21 H21C 109.5 . . ?
H21A C21 H21C 109.5 . . ?
H21B C21 H21C 109.5 . . ?
C1 N1 C5 117.8(2) . . ?
C1 N1 Pd1 129.60(19) . . ?
C5 N1 Pd1 112.57(18) . . ?
C10 N2 C6 119.7(2) . . ?
C10 N2 Pd1 125.5(2) . . ?
C6 N2 Pd1 114.73(18) . . ?
C10 N3 C11 129.0(2) . . ?
C10 N3 C21 115.4(2) . . ?
C11 N3 C21 115.6(3) . . ?
C11 N4 C15 119.6(2) . . ?
C11 N4 Pd1 125.90(19) . . ?
C15 N4 Pd1 114.21(17) . . ?
C20 N5 C16 118.1(2) . . ?
C20 N5 Pd1 129.51(18) . . ?
C16 N5 Pd1 112.21(17) . . ?
F2 B1 F1 111.6(3) . . ?
F2 B1 F4 110.7(2) . . ?
F1 B1 F4 108.8(2) . . ?
F2 B1 F3 108.5(2) . . ?
F1 B1 F3 107.7(3) . . ?
F4 B1 F3 109.5(2) . . ?
F6 B2 F7 109.8(3) . . ?
F6 B2 F5 109.1(3) . . ?
F7 B2 F5 109.2(2) . . ?
F6 B2 F8 109.8(3) . . ?
F7 B2 F8 110.0(2) . . ?
F5 B2 F8 108.8(3) . . ?

loop_
_geom_bond_atom_site_label_1
_geom_bond_atom_site_label_2
_geom_bond_distance
_geom_bond_site_symmetry_2
_geom_bond_publ_flag
Pd1 N2 1.979(2) . ?
Pd1 N4 1.983(2) . ?
Pd1 N5 2.034(2) . ?
Pd1 N1 2.048(2) . ?
C1 N1 1.348(3) . ?
C1 C2 1.378(4) . ?
C1 H1 0.9500 . ?
C2 C3 1.381(4) . ?
C2 H2 0.9500 . ?
C3 C4 1.376(4) . ?
C3 H3 0.9500 . ?
C4 C5 1.389(4) . ?
C4 H4 0.9500 . ?
C5 N1 1.364(3) . ?
C5 C6 1.465(4) . ?
C6 N2 1.366(4) . ?
C6 C7 1.378(4) . ?
C7 C8 1.392(4) . ?
C7 H7 0.9500 . ?
C8 C9 1.360(5) . ?
C8 H8 0.9500 . ?
C9 C10 1.412(4) . ?
C9 H9 0.9500 . ?
C10 N2 1.353(4) . ?
C10 N3 1.388(4) . ?
C11 N4 1.348(3) . ?
C11 N3 1.396(4) . ?
C11 C12 1.402(4) . ?
C12 C13 1.366(5) . ?
C12 H12 0.9500 . ?
C13 C14 1.385(4) . ?
C13 H13 0.9500 . ?
C14 C15 1.370(4) . ?
C14 H14 0.9500 . ?
C15 N4 1.375(3) . ?
C15 C16 1.469(4) . ?
C16 N5 1.358(3) . ?
C16 C17 1.387(4) . ?
C17 C18 1.381(4) . ?
C17 H17 0.9500 . ?
C18 C19 1.375(4) . ?
C18 H18 0.9500 . ?
C19 C20 1.377(4) . ?
C19 H19 0.9500 . ?
C20 N5 1.345(3) . ?
C20 H20 0.9500 . ?
C21 N3 1.495(4) . ?
C21 H21A 0.9800 . ?
C21 H21B 0.9800 . ?
C21 H21C 0.9800 . ?
B1 F2 1.377(4) . ?
B1 F1 1.384(4) . ?
B1 F4 1.388(4) . ?
B1 F3 1.396(4) . ?
B2 F6 1.376(4) . ?
B2 F7 1.389(4) . ?
B2 F5 1.390(4) . ?
B2 F8 1.397(4) . ?

loop_
_geom_torsion_atom_site_label_1
_geom_torsion_atom_site_label_2
_geom_torsion_atom_site_label_3
_geom_torsion_atom_site_label_4
_geom_torsion
_geom_torsion_site_symmetry_1
_geom_torsion_site_symmetry_2
_geom_torsion_site_symmetry_3
_geom_torsion_site_symmetry_4
_geom_torsion_publ_flag
N1 C1 C2 C3 0.9(4) . . . . ?
C1 C2 C3 C4 2.9(4) . . . . ?
C2 C3 C4 C5 -2.8(5) . . . . ?
C3 C4 C5 N1 -1.2(4) . . . . ?
C3 C4 C5 C6 176.8(3) . . . . ?
N1 C5 C6 N2 -3.0(4) . . . . ?
C4 C5 C6 N2 178.9(3) . . . . ?
N1 C5 C6 C7 175.1(3) . . . . ?
C4 C5 C6 C7 -2.9(4) . . . . ?
N2 C6 C7 C8 1.4(4) . . . . ?
C5 C6 C7 C8 -176.7(3) . . . . ?
C6 C7 C8 C9 -3.4(4) . . . . ?
C7 C8 C9 C10 1.0(4) . . . . ?
C8 C9 C10 N2 3.4(4) . . . . ?
C8 C9 C10 N3 -176.3(3) . . . . ?
N4 C11 C12 C13 -3.3(4) . . . . ?
N3 C11 C12 C13 175.8(3) . . . . ?
C11 C12 C13 C14 2.1(4) . . . . ?
C12 C13 C14 C15 0.9(4) . . . . ?
C13 C14 C15 N4 -2.8(4) . . . . ?
C13 C14 C15 C16 -179.8(3) . . . . ?
C14 C15 C16 N5 173.9(3) . . . . ?
N4 C15 C16 N5 -3.3(3) . . . . ?
C14 C15 C16 C17 -4.1(4) . . . . ?
N4 C15 C16 C17 178.7(2) . . . . ?
N5 C16 C17 C18 -1.2(4) . . . . ?
C15 C16 C17 C18 176.8(3) . . . . ?
C16 C17 C18 C19 -3.8(4) . . . . ?
C17 C18 C19 C20 3.9(4) . . . . ?
C18 C19 C20 N5 1.0(4) . . . . ?
C2 C1 N1 C5 -4.7(4) . . . . ?
C2 C1 N1 Pd1 178.1(2) . . . . ?
C4 C5 N1 C1 4.9(4) . . . . ?
C6 C5 N1 C1 -173.3(2) . . . . ?
C4 C5 N1 Pd1 -177.5(2) . . . . ?
C6 C5 N1 Pd1 4.4(3) . . . . ?
N3 C10 N2 C6 174.4(2) . . . . ?
C9 C10 N2 C6 -5.4(4) . . . . ?
N3 C10 N2 Pd1 -4.3(4) . . . . ?
C9 C10 N2 Pd1 175.96(19) . . . . ?
C7 C6 N2 C10 3.1(4) . . . . ?
C5 C6 N2 C10 -178.8(2) . . . . ?
C7 C6 N2 Pd1 -178.2(2) . . . . ?
C5 C6 N2 Pd1 0.0(3) . . . . ?
N2 C10 N3 C11 22.3(4) . . . . ?
C9 C10 N3 C11 -157.9(3) . . . . ?
N2 C10 N3 C21 -160.3(3) . . . . ?
C9 C10 N3 C21 19.5(4) . . . . ?
N4 C11 N3 C10 -24.9(4) . . . . ?
C12 C11 N3 C10 155.9(3) . . . . ?
N4 C11 N3 C21 157.6(3) . . . . ?
C12 C11 N3 C21 -21.5(4) . . . . ?
N3 C11 N4 C15 -177.6(2) . . . . ?
C12 C11 N4 C15 1.5(4) . . . . ?
N3 C11 N4 Pd1 9.3(4) . . . . ?
C12 C11 N4 Pd1 -171.6(2) . . . . ?
C14 C15 N4 C11 1.6(4) . . . . ?
C16 C15 N4 C11 178.9(2) . . . . ?
C14 C15 N4 Pd1 175.5(2) . . . . ?
C16 C15 N4 Pd1 -7.3(3) . . . . ?
C19 C20 N5 C16 -5.8(4) . . . . ?
C19 C20 N5 Pd1 169.4(2) . . . . ?
C17 C16 N5 C20 5.9(4) . . . . ?
C15 C16 N5 C20 -172.2(2) . . . . ?
C17 C16 N5 Pd1 -170.1(2) . . . . ?
C15 C16 N5 Pd1 11.8(3) . . . . ?
